data_4119012
loop_
_publ_author_name
'Kimberly M. Steward'
'Michael T. Corbett'
'C. Guy Goodman'
'Jeffrey S. Johnson'

_publ_contact_author_name
;
;
_publ_section_title
;
 Asymmetric Synthesis of Diverse Glycolic Acid Scaffolds via Dynamic
 Kinetic Resolution of \a-Keto Esters
;
_journal_name_full 'Journal of the American Chemical Society'
_journal_page_first 20197
_journal_page_last 20206
_journal_paper_doi 10.1021/ja3102709
_journal_volume 134
_journal_year 2012
_chemical_absolute_configuration ad
_chemical_formula_moiety 'C15 H15 Cl O6'
_chemical_formula_sum 'C15 H15 Cl O6'
_chemical_formula_weight 326.72
_chemical_name_systematic
;
 ? 
;
_space_group_crystal_system monoclinic
_space_group_IT_number 4
_space_group_name_Hall 'P 2yb'
_space_group_name_H-M_alt 'P 1 21 1'
_symmetry_space_group_name_Hall 'P 2yb'
_symmetry_space_group_name_H-M 'P 1 21 1'
_atom_sites_solution_hydrogens geom
_atom_sites_solution_primary iterative
_atom_sites_solution_secondary difmap
_audit_creation_date 2012-01-13
_audit_creation_method
;
  Olex2 1.2-alpha
  (compiled Jan 11 2012 18:49:03, GUI svn.r4030)
;
_cell_angle_alpha 90.00
_cell_angle_beta 91.943(2)
_cell_angle_gamma 90.00
_cell_formula_units_Z 2
_cell_length_a 9.1401(5)
_cell_length_b 8.7933(4)
_cell_length_c 9.4025(4)
_cell_measurement_reflns_used 6747
_cell_measurement_temperature 100
_cell_measurement_theta_max 66.63
_cell_measurement_theta_min 4.71
_cell_volume 755.26(6)
_computing_data_reduction 'SAINT v7.68A (Bruker, 2009)'
_computing_molecular_graphics
;
O. V. Dolomanov, L. J. Bourhis, R. J. Gildea, J. A. K. Howard and H. Puschmann,
OLEX2: a complete structure solution, refinement and analysis program.
J. Appl. Cryst. (2009). 42, 339-341.
;
_computing_publication_material
;
O. V. Dolomanov, L. J. Bourhis, R. J. Gildea, J. A. K. Howard and H. Puschmann,
OLEX2: a complete structure solution, refinement and analysis program.
J. Appl. Cryst. (2009). 42, 339-341.
;
_computing_structure_refinement
;
XL, G.M. Sheldrick, Acta Cryst.
(2008). A64, 112-122
;
_computing_structure_solution
;
olex2.solve (L.J. Bourhis, O.V. Dolomanov, R.J. Gildea, J.A.K. Howard,
H. Puschmann, in preparation, 2011)
;
_diffrn_ambient_temperature 100.
_diffrn_detector_area_resol_mean 8
_diffrn_measured_fraction_theta_full 0.971
_diffrn_measured_fraction_theta_max 0.971
_diffrn_measurement_device_type 'Bruker SMART APEX CCD area detector'
_diffrn_measurement_method '\w and \f scans'
_diffrn_radiation_monochromator graphite
_diffrn_radiation_type CuK\a
_diffrn_radiation_wavelength 1.54184
_diffrn_reflns_av_R_equivalents 0.0252
_diffrn_reflns_av_unetI/netI 0.0389
_diffrn_reflns_limit_h_max 9
_diffrn_reflns_limit_h_min -10
_diffrn_reflns_limit_k_max 10
_diffrn_reflns_limit_k_min -10
_diffrn_reflns_limit_l_max 11
_diffrn_reflns_limit_l_min -11
_diffrn_reflns_number 7839
_diffrn_reflns_theta_full 66.70
_diffrn_reflns_theta_max 66.70
_diffrn_reflns_theta_min 4.71
_diffrn_source 'sealed tube'
_diffrn_standards_number 0
_exptl_absorpt_coefficient_mu 2.495
_exptl_absorpt_correction_T_max 0.8151
_exptl_absorpt_correction_T_min 0.5329
_exptl_absorpt_correction_type numerical
_exptl_absorpt_process_details
;
SADABS-2008/1 (Bruker,2008) was used for absorption correction.
R(int) was 0.0715 before and 0.0567 after correction.
The Ratio of minimum to maximum transmission is 0.6538.
The \l/2 correction factor is 0.0015.
;
_exptl_crystal_colour 'clear colourless'
_exptl_crystal_colour_lustre clear
_exptl_crystal_colour_primary colourless
_exptl_crystal_density_diffrn 1.437
_exptl_crystal_description block
_exptl_crystal_F_000 340
_exptl_crystal_size_max 0.441
_exptl_crystal_size_mid 0.263
_exptl_crystal_size_min 0.118
_refine_diff_density_max 0.245
_refine_diff_density_min -0.142
_refine_diff_density_rms 0.043
_refine_ls_abs_structure_details 'Flack H D (1983), Acta Cryst. A39, 876-881'
_refine_ls_abs_structure_Flack 0.042(9)
_refine_ls_extinction_method none
_refine_ls_goodness_of_fit_ref 1.061
_refine_ls_hydrogen_treatment constr
_refine_ls_matrix_type full
_refine_ls_number_parameters 201
_refine_ls_number_reflns 2534
_refine_ls_number_restraints 1
_refine_ls_restrained_S_all 1.060
_refine_ls_R_factor_all 0.0256
_refine_ls_R_factor_gt 0.0254
_refine_ls_shift/su_max 0.000
_refine_ls_shift/su_mean 0.000
_refine_ls_structure_factor_coef Fsqd
_refine_ls_weighting_details 'calc w=1/[\s^2^(Fo^2^)+(0.0386P)^2^+0.0000P] where P=(Fo^2^+2Fc^2^)/3'
_refine_ls_weighting_scheme calc
_refine_ls_wR_factor_gt 0.0608
_refine_ls_wR_factor_ref 0.0609
_reflns_number_gt 2492
_reflns_number_total 2534
_reflns_threshold_expression >2sigma(I)
_cod_data_source_file ja3102709_si_002.cif
_cod_data_source_block x1201010
_cod_database_code 4119012

loop_
_space_group_symop_id
_space_group_symop_operation_xyz
1 'x, y, z'
2 '-x, y+1/2, -z'

loop_
_atom_site_label
_atom_site_type_symbol
_atom_site_fract_x
_atom_site_fract_y
_atom_site_fract_z
_atom_site_U_iso_or_equiv
_atom_site_adp_type
_atom_site_occupancy
_atom_site_symmetry_multiplicity
_atom_site_calc_flag
_atom_site_refinement_flags
Cl1 Cl 1.25636(4) 0.47554(4) 0.21008(3) 0.02382(11) Uani 1 1 d .
O1 O 0.46597(12) 0.63030(12) 0.52814(10) 0.0208(2) Uani 1 1 d .
O2 O 0.83045(14) 0.56461(14) 0.87580(12) 0.0298(3) Uani 1 1 d .
O3 O 0.65026(13) 0.39763(13) 0.82431(11) 0.0258(2) Uani 1 1 d .
O4 O 0.46047(14) 0.69308(13) 0.75750(12) 0.0271(3) Uani 1 1 d .
O5 O 0.65298(14) 0.83277(12) 0.41072(12) 0.0265(3) Uani 1 1 d .
O6 O 0.65043(13) 0.68254(12) 0.21562(11) 0.0229(2) Uani 1 1 d .
C1 C 0.96266(18) 0.56221(19) 0.50480(16) 0.0236(3) Uani 1 1 d .
H1 H 0.9586 0.6193 0.5903 0.028 Uiso 1 1 calc R
C2 C 1.09277(19) 0.55653(18) 0.43164(17) 0.0238(3) Uani 1 1 d .
H2 H 1.1776 0.6082 0.4675 0.029 Uiso 1 1 calc R
C3 C 1.09656(16) 0.47524(18) 0.30712(14) 0.0197(3) Uani 1 1 d .
C4 C 0.97683(18) 0.39232(17) 0.25573(15) 0.0209(3) Uani 1 1 d .
H4 H 0.9826 0.3333 0.1715 0.025 Uiso 1 1 calc R
C5 C 0.84792(18) 0.39779(16) 0.33068(16) 0.0202(3) Uani 1 1 d .
H5 H 0.7652 0.3411 0.2973 0.024 Uiso 1 1 calc R
C6 C 0.83853(16) 0.48490(16) 0.45358(14) 0.0180(3) Uani 1 1 d .
C7 C 0.69200(17) 0.49628(16) 0.52436(14) 0.0184(3) Uani 1 1 d .
H7 H 0.6583 0.3912 0.5474 0.022 Uiso 1 1 calc R
C8 C 0.68628(18) 0.59367(16) 0.65943(15) 0.0194(3) Uani 1 1 d .
H8 H 0.7486 0.6857 0.6462 0.023 Uiso 1 1 calc R
C9 C 0.52759(18) 0.64384(17) 0.65951(16) 0.0211(3) Uani 1 1 d .
C10 C 0.57124(17) 0.57490(17) 0.42972(15) 0.0195(3) Uani 1 1 d .
H10 H 0.5249 0.5009 0.3611 0.023 Uiso 1 1 calc R
C11 C 0.73343(17) 0.51856(17) 0.79839(14) 0.0204(3) Uani 1 1 d .
C12 C 0.6762(2) 0.3277(2) 0.96243(17) 0.0312(4) Uani 1 1 d .
H12A H 0.6644 0.4040 1.0372 0.047 Uiso 1 1 calc R
H12B H 0.7759 0.2867 0.9687 0.047 Uiso 1 1 calc R
H12C H 0.6058 0.2451 0.9749 0.047 Uiso 1 1 calc R
C13 C 0.62954(17) 0.71356(17) 0.35183(15) 0.0208(3) Uani 1 1 d .
C14 C 0.7151(2) 0.80607(18) 0.13354(16) 0.0260(3) Uani 1 1 d .
H14A H 0.6716 0.9042 0.1616 0.031 Uiso 1 1 calc R
H14B H 0.6922 0.7902 0.0310 0.031 Uiso 1 1 calc R
C15 C 0.8782(2) 0.8125(2) 0.15819(19) 0.0331(4) Uani 1 1 d .
H15A H 0.9010 0.8318 0.2592 0.050 Uiso 1 1 calc R
H15B H 0.9186 0.8945 0.1009 0.050 Uiso 1 1 calc R
H15C H 0.9214 0.7153 0.1306 0.050 Uiso 1 1 calc R

loop_
_atom_site_aniso_label
_atom_site_aniso_U_11
_atom_site_aniso_U_22
_atom_site_aniso_U_33
_atom_site_aniso_U_23
_atom_site_aniso_U_13
_atom_site_aniso_U_12
Cl1 0.01888(19) 0.02893(19) 0.02392(17) -0.00096(14) 0.00454(11) 0.00050(13)
O1 0.0175(6) 0.0227(5) 0.0224(5) 0.0014(4) 0.0027(4) 0.0014(4)
O2 0.0300(7) 0.0322(6) 0.0266(5) -0.0033(5) -0.0058(5) -0.0019(5)
O3 0.0286(7) 0.0283(5) 0.0203(5) 0.0049(4) -0.0012(4) -0.0021(5)
O4 0.0255(7) 0.0306(6) 0.0257(5) -0.0020(4) 0.0064(4) 0.0068(4)
O5 0.0337(7) 0.0197(6) 0.0263(5) 0.0001(4) 0.0042(4) -0.0005(4)
O6 0.0255(7) 0.0233(5) 0.0200(5) 0.0020(4) 0.0019(4) 0.0014(4)
C1 0.0213(9) 0.0266(7) 0.0228(7) -0.0062(6) 0.0012(6) 0.0011(6)
C2 0.0195(9) 0.0252(8) 0.0265(7) -0.0047(6) -0.0004(6) -0.0026(6)
C3 0.0171(7) 0.0204(6) 0.0217(6) 0.0035(6) 0.0021(5) 0.0033(6)
C4 0.0223(9) 0.0209(7) 0.0194(7) -0.0027(5) -0.0004(6) 0.0016(6)
C5 0.0198(8) 0.0186(7) 0.0220(7) 0.0001(6) -0.0025(5) -0.0013(6)
C6 0.0182(8) 0.0165(6) 0.0193(6) 0.0019(6) 0.0002(5) 0.0016(6)
C7 0.0200(8) 0.0170(7) 0.0180(6) 0.0010(6) -0.0006(5) -0.0006(5)
C8 0.0195(8) 0.0183(7) 0.0204(7) -0.0006(5) 0.0026(5) -0.0003(5)
C9 0.0235(9) 0.0164(6) 0.0238(7) 0.0033(6) 0.0039(6) 0.0006(6)
C10 0.0176(8) 0.0206(7) 0.0202(7) -0.0001(6) 0.0006(5) 0.0004(6)
C11 0.0201(9) 0.0224(8) 0.0187(7) -0.0039(5) 0.0021(6) 0.0050(5)
C12 0.0394(11) 0.0327(9) 0.0213(7) 0.0070(6) -0.0011(7) 0.0021(7)
C13 0.0179(8) 0.0226(8) 0.0218(7) 0.0009(6) -0.0002(5) 0.0030(6)
C14 0.0313(10) 0.0240(7) 0.0229(7) 0.0054(6) 0.0057(6) 0.0018(6)
C15 0.0316(11) 0.0358(9) 0.0321(8) 0.0064(7) 0.0052(7) -0.0032(7)

loop_
_atom_type_symbol
_atom_type_description
_atom_type_scat_dispersion_real
_atom_type_scat_dispersion_imag
_atom_type_scat_source
C C 0.0181 0.0091 'International Tables Vol C Tables 4.2.6.8 and 6.1.1.4'
H H 0.0000 0.0000 'International Tables Vol C Tables 4.2.6.8 and 6.1.1.4'
O O 0.0492 0.0322 'International Tables Vol C Tables 4.2.6.8 and 6.1.1.4'
Cl Cl 0.3639 0.7018 'International Tables Vol C Tables 4.2.6.8 and 6.1.1.4'

loop_
_geom_angle_atom_site_label_1
_geom_angle_atom_site_label_2
_geom_angle_atom_site_label_3
_geom_angle
C9 O1 C10 110.57(12)
C11 O3 C12 115.15(13)
C13 O6 C14 115.35(12)
C2 C1 H1 119.7
C6 C1 H1 119.7
C6 C1 C2 120.64(14)
C1 C2 H2 120.5
C3 C2 C1 119.06(14)
C3 C2 H2 120.5
C2 C3 Cl1 119.33(12)
C2 C3 C4 121.86(14)
C4 C3 Cl1 118.81(11)
C3 C4 H4 120.8
C3 C4 C5 118.41(13)
C5 C4 H4 120.8
C4 C5 H5 119.5
C6 C5 C4 121.05(14)
C6 C5 H5 119.5
C1 C6 C7 122.40(12)
C5 C6 C1 118.87(13)
C5 C6 C7 118.71(12)
C6 C7 H7 108.5
C6 C7 C8 117.06(12)
C6 C7 C10 113.43(11)
C8 C7 H7 108.5
C8 C7 C10 100.49(12)
C10 C7 H7 108.5
C7 C8 H8 108.3
C9 C8 C7 102.85(12)
C9 C8 H8 108.3
C11 C8 C7 117.03(12)
C11 C8 H8 108.3
C11 C8 C9 111.78(12)
O1 C9 C8 110.15(12)
O4 C9 O1 121.73(15)
O4 C9 C8 128.10(14)
O1 C10 C7 105.00(11)
O1 C10 H10 110.9
O1 C10 C13 106.81(11)
C7 C10 H10 110.9
C13 C10 C7 112.12(13)
C13 C10 H10 110.9
O2 C11 O3 124.94(14)
O2 C11 C8 124.06(14)
O3 C11 C8 110.98(13)
O3 C12 H12A 109.5
O3 C12 H12B 109.5
O3 C12 H12C 109.5
H12A C12 H12B 109.5
H12A C12 H12C 109.5
H12B C12 H12C 109.5
O5 C13 O6 126.42(14)
O5 C13 C10 122.36(13)
O6 C13 C10 111.22(12)
O6 C14 H14A 109.4
O6 C14 H14B 109.4
O6 C14 C15 111.21(13)
H14A C14 H14B 108.0
C15 C14 H14A 109.4
C15 C14 H14B 109.4
C14 C15 H15A 109.5
C14 C15 H15B 109.5
C14 C15 H15C 109.5
H15A C15 H15B 109.5
H15A C15 H15C 109.5
H15B C15 H15C 109.5

loop_
_geom_bond_atom_site_label_1
_geom_bond_atom_site_label_2
_geom_bond_distance
Cl1 C3 1.7483(14)
O1 C9 1.3454(19)
O1 C10 1.4422(19)
O2 C11 1.198(2)
O3 C11 1.334(2)
O3 C12 1.4492(19)
O4 C9 1.205(2)
O5 C13 1.2014(19)
O6 C13 1.3295(19)
O6 C14 1.468(2)
C1 H1 0.9500
C1 C2 1.395(2)
C1 C6 1.394(2)
C2 H2 0.9500
C2 C3 1.373(2)
C3 C4 1.388(2)
C4 H4 0.9500
C4 C5 1.394(2)
C5 H5 0.9500
C5 C6 1.392(2)
C6 C7 1.519(2)
C7 H7 1.0000
C7 C8 1.534(2)
C7 C10 1.5561(19)
C8 H8 1.0000
C8 C9 1.516(2)
C8 C11 1.514(2)
C10 H10 1.0000
C10 C13 1.527(2)
C12 H12A 0.9800
C12 H12B 0.9800
C12 H12C 0.9800
C14 H14A 0.9900
C14 H14B 0.9900
C14 C15 1.502(3)
C15 H15A 0.9800
C15 H15B 0.9800
C15 H15C 0.9800

loop_
_geom_torsion_atom_site_label_1
_geom_torsion_atom_site_label_2
_geom_torsion_atom_site_label_3
_geom_torsion_atom_site_label_4
_geom_torsion
Cl1 C3 C4 C5 -177.39(11)
O1 C10 C13 O5 38.51(19)
O1 C10 C13 O6 -142.03(12)
C1 C2 C3 Cl1 176.74(12)
C1 C2 C3 C4 -3.3(2)
C1 C6 C7 C8 -1.89(19)
C1 C6 C7 C10 114.47(16)
C2 C1 C6 C5 2.1(2)
C2 C1 C6 C7 -175.90(14)
C2 C3 C4 C5 2.7(2)
C3 C4 C5 C6 0.4(2)
C4 C5 C6 C1 -2.8(2)
C4 C5 C6 C7 175.32(13)
C5 C6 C7 C8 -179.89(13)
C5 C6 C7 C10 -63.52(16)
C6 C1 C2 C3 0.9(2)
C6 C7 C8 C9 153.35(12)
C6 C7 C8 C11 -83.73(16)
C6 C7 C10 O1 -157.34(11)
C6 C7 C10 C13 -41.74(16)
C7 C8 C9 O1 -19.81(15)
C7 C8 C9 O4 161.88(16)
C7 C8 C11 O2 122.05(16)
C7 C8 C11 O3 -59.62(17)
C7 C10 C13 O5 -75.99(18)
C7 C10 C13 O6 103.47(14)
C8 C7 C10 O1 -31.59(14)
C8 C7 C10 C13 84.02(14)
C9 O1 C10 C7 21.14(15)
C9 O1 C10 C13 -98.08(13)
C9 C8 C11 O2 -119.75(17)
C9 C8 C11 O3 58.58(16)
C10 O1 C9 O4 177.52(14)
C10 O1 C9 C8 -0.91(16)
C10 C7 C8 C9 30.09(14)
C10 C7 C8 C11 153.01(13)
C11 C8 C9 O1 -146.18(12)
C11 C8 C9 O4 35.5(2)
C12 O3 C11 O2 4.8(2)
C12 O3 C11 C8 -173.49(13)
C13 O6 C14 C15 80.64(17)
C14 O6 C13 O5 3.1(2)
C14 O6 C13 C10 -176.35(13)
